data_7005903
loop_
_publ_author_name
'Konstantin V. Domasevitch'
'Pavlo V. Solntsev'
'Il'ya A. Gural'skiy'
'Harald Krautscheid'
'Eduard B. Rusanov'
'Alexander N. Chernega'
'Judith A. K. Howard'

_publ_section_title
;
 Silver(I) ions bridged by pyridazine: doubling the ligand
 functionality for the design of unusual 3D coordination frameworks.
;
_journal_issue 35
_journal_name_full 'Dalton transactions (Cambridge, England : 2003)'
_journal_page_first 3893
_journal_page_last 3905
_journal_paper_doi 10.1039/b706731c
_journal_year 2007
_chemical_formula_moiety '(C24 H18 Ag4 N12), 4(B F4), (H2 O)'
_chemical_formula_sum 'C24 H20 Ag4 B4 F16 N12 O'
_chemical_formula_weight 1271.24
_chemical_name_common
;Silver(i) Tetrafluoroborate 4:3 Complex with 4,4'-
Bipyridazine Hydrate
;
_chemical_name_systematic
;
Silver(I) Tetrafluoroborate 4:3 Complex with 4,4'-Bipyridazine Hydrate
;
_space_group_IT_number 14
_symmetry_cell_setting monoclinic
_symmetry_space_group_name_Hall '-P 2yn'
_symmetry_space_group_name_H-M 'P 1 21/n 1'
_atom_sites_solution_hydrogens geom
_atom_sites_solution_primary direct
_atom_sites_solution_secondary difmap
_audit_creation_method SHELXL-97
_cell_angle_alpha 90.00
_cell_angle_beta 97.017(8)
_cell_angle_gamma 90.00
_cell_formula_units_Z 2
_cell_length_a 10.6823(8)
_cell_length_b 12.1323(7)
_cell_length_c 14.6844(9)
_cell_measurement_reflns_used 8000
_cell_measurement_temperature 213(2)
_cell_measurement_theta_max 27.88
_cell_measurement_theta_min 5.11
_cell_volume 1888.9(2)
_computing_cell_refinement 'IPDS Software (Stoe&Cie, 2000)'
_computing_data_collection 'IPDS Software (Stoe&Cie, 2000)'
_computing_data_reduction 'IPDS Software (Stoe&Cie, 2000)'
_computing_molecular_graphics 'Diamond 2.1e (Brandenburg, 1999)'
_computing_publication_material 'WinGX 1.700.00 (Farrugia, 1999)'
_computing_structure_refinement 'SHELXL-97 (Sheldrick, 1997)'
_computing_structure_solution 'SHELXS-97 (Sheldrick, 1997)'
_diffrn_ambient_temperature 213(2)
_diffrn_measured_fraction_theta_full 0.991
_diffrn_measured_fraction_theta_max 0.991
_diffrn_measurement_device_type 'Stoe Imaging plate diffraction system'
_diffrn_measurement_method '\f oscillation scans'
_diffrn_radiation_monochromator graphite
_diffrn_radiation_source 'fine-focus sealed tube'
_diffrn_radiation_type MoK\a
_diffrn_radiation_wavelength 0.71073
_diffrn_reflns_av_R_equivalents 0.0351
_diffrn_reflns_av_sigmaI/netI 0.0319
_diffrn_reflns_limit_h_max 14
_diffrn_reflns_limit_h_min -14
_diffrn_reflns_limit_k_max 15
_diffrn_reflns_limit_k_min -15
_diffrn_reflns_limit_l_max 19
_diffrn_reflns_limit_l_min -17
_diffrn_reflns_number 17163
_diffrn_reflns_theta_full 27.88
_diffrn_reflns_theta_max 27.88
_diffrn_reflns_theta_min 5.11
_diffrn_standards_decay_% 0
_exptl_absorpt_coefficient_mu 2.165
_exptl_absorpt_correction_T_max 0.6757
_exptl_absorpt_correction_T_min 0.6279
_exptl_absorpt_correction_type refdelf
_exptl_absorpt_process_details 'DIFABS, (Walker & Stuart, 1983)'
_exptl_crystal_colour yellow
_exptl_crystal_density_diffrn 2.235
_exptl_crystal_density_method 'not measured'
_exptl_crystal_description prism
_exptl_crystal_F_000 1216
_exptl_crystal_size_max 0.22
_exptl_crystal_size_mid 0.18
_exptl_crystal_size_min 0.18
_refine_diff_density_max 1.202
_refine_diff_density_min -1.037
_refine_diff_density_rms 0.129
_refine_ls_extinction_method none
_refine_ls_goodness_of_fit_ref 0.946
_refine_ls_hydrogen_treatment constr
_refine_ls_matrix_type full
_refine_ls_number_parameters 316
_refine_ls_number_reflns 4457
_refine_ls_number_restraints 66
_refine_ls_restrained_S_all 1.093
_refine_ls_R_factor_all 0.0430
_refine_ls_R_factor_gt 0.0340
_refine_ls_shift/su_max 0.001
_refine_ls_shift/su_mean 0.000
_refine_ls_structure_factor_coef Fsqd
_refine_ls_weighting_details 'calc w=1/[\s^2^(Fo^2^)+(0.0682P)^2^+0.0000P] where P=(Fo^2^+2Fc^2^)/3'
_refine_ls_weighting_scheme calc
_refine_ls_wR_factor_gt 0.0903
_refine_ls_wR_factor_ref 0.0924
_reflns_number_gt 3545
_reflns_number_total 4457
_reflns_threshold_expression >2sigma(I)
_cod_data_source_file b706731c.txt
_cod_data_source_block (7)
_cod_depositor_comments
;
The following automatic conversions were performed:
'_symmetry_cell_setting' value 'Monoclinic' changed to 'monoclinic'
according to '/home/saulius/struct/CIF-dictionaries/cif_core.dic'
dictionary named 'cif_core.dic' version 2.4.1 from 2010-06-29.

Automatic conversion script
Id: cif_fix_enum 1527 2010-12-29 10:47:43Z saulius 
;
_cod_original_sg_symbol_H-M 'P 21/n '
_cod_database_code 7005903

loop_
_symmetry_equiv_pos_as_xyz
'x, y, z'
'-x+1/2, y+1/2, -z+1/2'
'-x, -y, -z'
'x-1/2, -y-1/2, z-1/2'

loop_
_atom_site_label
_atom_site_type_symbol
_atom_site_fract_x
_atom_site_fract_y
_atom_site_fract_z
_atom_site_U_iso_or_equiv
_atom_site_adp_type
_atom_site_occupancy
_atom_site_symmetry_multiplicity
_atom_site_calc_flag
_atom_site_refinement_flags
_atom_site_disorder_assembly
_atom_site_disorder_group
Ag1 Ag 0.41740(3) 0.57643(2) 0.15513(2) 0.03021(11) Uani 1 1 d . . .
Ag2 Ag 0.61457(3) 0.39720(3) 0.08458(2) 0.03347(11) Uani 1 1 d . . .
N1 N 0.4862(3) 0.4439(3) 0.2615(2) 0.0269(7) Uani 1 1 d . . .
N2 N 0.5838(3) 0.3862(3) 0.2365(2) 0.0272(7) Uani 1 1 d . . .
N3 N 0.8232(4) 0.0684(3) 0.5593(2) 0.0303(7) Uani 1 1 d . . .
N4 N 0.8080(3) 0.0547(3) 0.4673(2) 0.0254(7) Uani 1 1 d . . .
N5 N 0.5461(3) 0.2490(3) -0.0079(2) 0.0283(7) Uani 1 1 d . . .
N6 N 0.5385(3) 0.2593(3) -0.0997(2) 0.0293(7) Uani 1 1 d . . .
C1 C 0.4540(4) 0.4310(3) 0.3443(3) 0.0305(9) Uani 1 1 d . . .
H1A H 0.3849 0.4715 0.3604 0.037 Uiso 1 1 calc R . .
C2 C 0.5166(4) 0.3605(3) 0.4097(3) 0.0294(8) Uani 1 1 d . . .
H2A H 0.4910 0.3535 0.4684 0.035 Uiso 1 1 calc R . .
C3 C 0.6176(4) 0.3012(3) 0.3853(3) 0.0244(8) Uani 1 1 d . . .
C4 C 0.6475(4) 0.3180(3) 0.2958(3) 0.0273(8) Uani 1 1 d . . .
H4A H 0.7160 0.2791 0.2771 0.033 Uiso 1 1 calc R . .
C5 C 0.7733(5) 0.1555(4) 0.5953(3) 0.0352(10) Uani 1 1 d . . .
H5A H 0.7845 0.1639 0.6594 0.042 Uiso 1 1 calc R . .
C6 C 0.7046(4) 0.2353(4) 0.5419(3) 0.0331(9) Uani 1 1 d . . .
H6A H 0.6700 0.2962 0.5695 0.040 Uiso 1 1 calc R . .
C7 C 0.6887(4) 0.2230(3) 0.4480(3) 0.0249(8) Uani 1 1 d . . .
C8 C 0.7435(4) 0.1278(3) 0.4138(3) 0.0255(8) Uani 1 1 d . . .
H8A H 0.7336 0.1159 0.3500 0.031 Uiso 1 1 calc R . .
C9 C 0.5321(4) 0.1506(3) 0.0284(3) 0.0292(8) Uani 1 1 d . . .
H9A H 0.5400 0.1451 0.0927 0.035 Uiso 1 1 calc R . .
C10 C 0.5064(4) 0.0538(3) -0.0229(3) 0.0274(8) Uani 1 1 d . . .
C11 C 0.4938(7) 0.0670(4) -0.1170(4) 0.0528(15) Uani 1 1 d . . .
H11A H 0.4737 0.0070 -0.1565 0.063 Uiso 1 1 calc R . .
C12 C 0.5118(6) 0.1714(4) -0.1513(3) 0.0472(13) Uani 1 1 d . . .
H12A H 0.5045 0.1802 -0.2154 0.057 Uiso 1 1 calc R . .
B1 B 0.8549(6) 0.1755(6) 0.1340(4) 0.0493(15) Uani 1 1 d . . .
F1 F 0.8145(4) 0.2841(4) 0.1269(3) 0.0885(14) Uani 1 1 d . . .
F2 F 0.8201(4) 0.1178(5) 0.0534(3) 0.0905(15) Uani 1 1 d . . .
F3 F 0.8025(4) 0.1274(4) 0.2048(3) 0.0816(13) Uani 1 1 d . . .
F4 F 0.9859(3) 0.1729(3) 0.1516(3) 0.0608(9) Uani 1 1 d . . .
B2 B 0.1313(5) 0.6080(5) 0.2180(5) 0.0609(19) Uani 1 1 d D . .
F5 F 0.0167(6) 0.6284(8) 0.2462(6) 0.077(2) Uani 0.50 1 d PDU . .
F6 F 0.1688(10) 0.5028(6) 0.2282(8) 0.110(3) Uani 0.50 1 d PDU . .
F7 F 0.2177(9) 0.6883(8) 0.2245(7) 0.112(3) Uani 0.50 1 d PDU . .
F8 F 0.0859(11) 0.6029(10) 0.1185(5) 0.128(3) Uani 0.50 1 d PDU . .
F5A F 0.0701(8) 0.6725(7) 0.2781(6) 0.075(3) Uani 0.50 1 d PDU . .
F6A F 0.2137(9) 0.5456(8) 0.2717(8) 0.119(4) Uani 0.50 1 d PDU . .
F7A F 0.1926(9) 0.6747(9) 0.1627(7) 0.113(3) Uani 0.50 1 d PDU . .
F8A F 0.0427(9) 0.5542(9) 0.1605(7) 0.121(3) Uani 0.50 1 d PDU . .
O1 O 0.0374(14) 0.5648(13) -0.0246(13) 0.123(5) Uani 0.50 1 d P . .

loop_
_atom_site_aniso_label
_atom_site_aniso_U_11
_atom_site_aniso_U_22
_atom_site_aniso_U_33
_atom_site_aniso_U_23
_atom_site_aniso_U_13
_atom_site_aniso_U_12
Ag1 0.04144(19) 0.01821(15) 0.03073(19) 0.00526(11) 0.00342(13) -0.00005(11)
Ag2 0.0496(2) 0.02651(17) 0.02537(19) 0.00134(11) 0.00896(14) -0.00839(13)
N1 0.0320(17) 0.0220(15) 0.0263(18) 0.0022(13) 0.0028(14) 0.0062(13)
N2 0.0359(18) 0.0247(16) 0.0218(17) 0.0033(13) 0.0064(14) 0.0046(13)
N3 0.0396(19) 0.0279(17) 0.0227(18) 0.0003(13) 0.0014(15) 0.0076(14)
N4 0.0306(17) 0.0242(16) 0.0212(17) 0.0003(12) 0.0027(13) 0.0018(12)
N5 0.0381(18) 0.0204(15) 0.0273(19) 0.0013(13) 0.0068(15) -0.0029(13)
N6 0.0403(19) 0.0193(15) 0.0289(19) 0.0035(13) 0.0071(15) 0.0004(13)
C1 0.032(2) 0.031(2) 0.029(2) 0.0015(16) 0.0072(17) 0.0105(16)
C2 0.033(2) 0.032(2) 0.025(2) 0.0048(16) 0.0095(17) 0.0081(16)
C3 0.0285(19) 0.0235(17) 0.0213(19) 0.0016(14) 0.0027(15) 0.0031(14)
C4 0.033(2) 0.0259(19) 0.024(2) 0.0014(15) 0.0072(16) 0.0058(15)
C5 0.046(3) 0.038(2) 0.022(2) -0.0013(17) 0.0050(18) 0.0134(19)
C6 0.043(2) 0.032(2) 0.025(2) -0.0019(16) 0.0068(18) 0.0159(18)
C7 0.0274(18) 0.0235(17) 0.024(2) 0.0025(15) 0.0045(15) 0.0034(14)
C8 0.033(2) 0.0245(18) 0.0193(19) -0.0003(14) 0.0039(15) 0.0046(15)
C9 0.042(2) 0.0231(18) 0.023(2) 0.0013(15) 0.0050(17) -0.0042(16)
C10 0.037(2) 0.0193(18) 0.027(2) 0.0024(15) 0.0076(17) -0.0005(15)
C11 0.107(5) 0.023(2) 0.028(3) -0.0050(18) 0.010(3) -0.009(2)
C12 0.091(4) 0.027(2) 0.024(2) 0.0001(17) 0.006(2) -0.003(2)
B1 0.047(3) 0.064(4) 0.039(3) 0.000(3) 0.015(3) 0.020(3)
F1 0.085(3) 0.090(3) 0.094(3) 0.027(3) 0.027(2) 0.053(2)
F2 0.073(3) 0.138(4) 0.064(3) -0.036(3) 0.020(2) -0.002(3)
F3 0.097(3) 0.084(3) 0.076(3) 0.011(2) 0.060(3) 0.024(2)
F4 0.0510(19) 0.0550(19) 0.078(3) 0.0090(17) 0.0161(17) 0.0148(15)
B2 0.037(3) 0.064(4) 0.082(6) -0.005(4) 0.007(3) 0.014(3)
F5 0.064(5) 0.082(5) 0.092(5) 0.041(4) 0.043(4) 0.034(4)
F6 0.103(6) 0.100(6) 0.132(7) 0.006(5) 0.039(5) 0.051(5)
F7 0.109(6) 0.125(6) 0.115(8) 0.016(7) 0.068(6) 0.001(5)
F8 0.139(6) 0.132(6) 0.120(6) 0.024(5) 0.047(5) 0.017(5)
F5A 0.085(6) 0.064(5) 0.086(6) 0.013(4) 0.051(5) 0.031(4)
F6A 0.080(6) 0.116(7) 0.157(8) 0.052(6) -0.006(6) 0.049(5)
F7A 0.110(5) 0.125(6) 0.117(7) 0.043(6) 0.073(6) 0.021(4)
F8A 0.120(5) 0.123(5) 0.123(5) 0.015(4) 0.030(5) 0.011(4)
O1 0.098(10) 0.114(11) 0.156(15) 0.001(10) 0.011(10) 0.033(8)

loop_
_atom_type_symbol
_atom_type_description
_atom_type_scat_dispersion_real
_atom_type_scat_dispersion_imag
_atom_type_scat_source
C C 0.0033 0.0016 'International Tables Vol C Tables 4.2.6.8 and 6.1.1.4'
H H 0.0000 0.0000 'International Tables Vol C Tables 4.2.6.8 and 6.1.1.4'
B B 0.0013 0.0007 'International Tables Vol C Tables 4.2.6.8 and 6.1.1.4'
N N 0.0061 0.0033 'International Tables Vol C Tables 4.2.6.8 and 6.1.1.4'
O O 0.0106 0.0060 'International Tables Vol C Tables 4.2.6.8 and 6.1.1.4'
F F 0.0171 0.0103 'International Tables Vol C Tables 4.2.6.8 and 6.1.1.4'
Ag Ag -0.8971 1.1015 'International Tables Vol C Tables 4.2.6.8 and 6.1.1.4'

loop_
_geom_angle_atom_site_label_1
_geom_angle_atom_site_label_2
_geom_angle_atom_site_label_3
_geom_angle
_geom_angle_site_symmetry_1
_geom_angle_site_symmetry_3
_geom_angle_publ_flag
N6 Ag1 N1 144.16(13) 3_665 . ?
N6 Ag1 N3 122.34(13) 3_665 4_565 ?
N1 Ag1 N3 87.85(13) . 4_565 ?
N6 Ag1 Ag2 107.76(9) 3_665 . ?
N1 Ag1 Ag2 65.60(8) . . ?
N3 Ag1 Ag2 64.40(9) 4_565 . ?
N4 Ag2 N2 118.70(12) 2_655 . ?
N4 Ag2 N5 124.24(12) 2_655 . ?
N2 Ag2 N5 116.83(12) . . ?
N4 Ag2 F1 102.00(15) 2_655 . ?
N2 Ag2 F1 86.98(14) . . ?
N5 Ag2 F1 85.42(16) . . ?
N4 Ag2 Ag1 79.69(9) 2_655 . ?
N2 Ag2 Ag1 63.81(8) . . ?
N5 Ag2 Ag1 122.03(9) . . ?
F1 Ag2 Ag1 146.12(12) . . ?
C1 N1 N2 119.4(3) . . ?
C1 N1 Ag1 127.9(3) . . ?
N2 N1 Ag1 111.9(2) . . ?
C4 N2 N1 119.9(3) . . ?
C4 N2 Ag2 123.4(3) . . ?
N1 N2 Ag2 116.3(3) . . ?
C5 N3 N4 119.5(4) . . ?
C5 N3 Ag1 120.8(3) . 4_666 ?
N4 N3 Ag1 119.2(2) . 4_666 ?
C8 N4 N3 120.2(3) . . ?
C8 N4 Ag2 123.6(3) . 2_645 ?
N3 N4 Ag2 116.0(2) . 2_645 ?
C9 N5 N6 119.4(3) . . ?
C9 N5 Ag2 120.4(3) . . ?
N6 N5 Ag2 119.4(2) . . ?
C12 N6 N5 118.9(3) . . ?
C12 N6 Ag1 123.7(3) . 3_665 ?
N5 N6 Ag1 117.4(2) . 3_665 ?
N1 C1 C2 123.5(4) . . ?
C3 C2 C1 117.8(4) . . ?
C2 C3 C4 116.2(4) . . ?
C2 C3 C7 122.4(4) . . ?
C4 C3 C7 121.4(3) . . ?
N2 C4 C3 123.2(4) . . ?
N3 C5 C6 122.7(4) . . ?
C7 C6 C5 118.6(4) . . ?
C6 C7 C8 116.1(4) . . ?
C6 C7 C3 123.3(3) . . ?
C8 C7 C3 120.7(4) . . ?
N4 C8 C7 123.0(4) . . ?
N5 C9 C10 124.2(4) . . ?
C11 C10 C9 115.4(4) . . ?
C11 C10 C10 123.6(5) . 3_655 ?
C9 C10 C10 121.1(5) . 3_655 ?
C10 C11 C12 118.0(4) . . ?
N6 C12 C11 124.0(5) . . ?
F3 B1 F1 108.0(4) . . ?
F3 B1 F2 109.9(6) . . ?
F1 B1 F2 111.5(6) . . ?
F3 B1 F4 110.2(5) . . ?
F1 B1 F4 109.4(6) . . ?
F2 B1 F4 107.8(4) . . ?
B1 F1 Ag2 140.7(4) . . ?
F7 B2 F6 119.4(7) . . ?
F6A B2 F8A 116.8(7) . . ?
F7 B2 F5 119.0(7) . . ?
F6 B2 F5 114.0(7) . . ?
F6A B2 F7A 110.8(7) . . ?
F8A B2 F7A 105.3(6) . . ?
F6A B2 F5A 105.6(7) . . ?
F8A B2 F5A 108.5(6) . . ?
F7A B2 F5A 109.7(7) . . ?
F7 B2 F8 103.9(6) . . ?
F6 B2 F8 97.3(6) . . ?
F5 B2 F8 96.3(6) . . ?

loop_
_geom_bond_atom_site_label_1
_geom_bond_atom_site_label_2
_geom_bond_distance
_geom_bond_site_symmetry_2
_geom_bond_publ_flag
Ag1 N6 2.225(3) 3_665 ?
Ag1 N1 2.299(3) . ?
Ag1 N3 2.395(3) 4_565 ?
Ag1 Ag2 3.2820(5) . ?
Ag2 N4 2.252(3) 2_655 ?
Ag2 N2 2.298(3) . ?
Ag2 N5 2.317(3) . ?
Ag2 F1 2.550(4) . ?
N1 C1 1.313(6) . ?
N1 N2 1.344(5) . ?
N2 C4 1.327(5) . ?
N3 C5 1.322(6) . ?
N3 N4 1.350(5) . ?
N4 C8 1.322(5) . ?
N5 C9 1.324(5) . ?
N5 N6 1.346(5) . ?
N6 C12 1.319(6) . ?
C1 C2 1.394(6) . ?
C2 C3 1.379(5) . ?
C3 C4 1.404(6) . ?
C3 C7 1.468(5) . ?
C5 C6 1.397(6) . ?
C6 C7 1.377(6) . ?
C7 C8 1.414(5) . ?
C9 C10 1.404(6) . ?
C10 C11 1.381(7) . ?
C10 C10 1.482(7) 3_655 ?
C11 C12 1.385(7) . ?
B1 F3 1.370(7) . ?
B1 F1 1.386(8) . ?
B1 F2 1.387(8) . ?
B1 F4 1.392(8) . ?
B2 F7 1.337(8) . ?
B2 F6 1.341(8) . ?
B2 F6A 1.343(8) . ?
B2 F8A 1.356(8) . ?
B2 F5 1.362(7) . ?
B2 F7A 1.368(8) . ?
B2 F5A 1.400(7) . ?
B2 F8 1.483(8) . ?
